data_7047901
loop_
_publ_author_name
'Figueira, Cl\'audia A.'
'Lopes, Patr\'icia S.'
'Gomes, Clara S. B.'
'Gomes, Joselaine C. S.'
'Lemos, Francisco'
'Gomes, Pedro T.'

_publ_section_title
;
 New phenyl--nickel complexes of bulky 2-iminopyrrolyl chelates:
 synthesis, characterisation and application as aluminium-free catalysts
 for the production of hyperbranched polyethylene
;
_journal_name_full 'Dalton Transactions'
_journal_paper_doi 10.1039/C8DT02824A
_journal_year 2018
_chemical_formula_moiety 'C38 H34 N4 Ni'
_chemical_formula_sum 'C38 H34 N4 Ni'
_chemical_formula_weight 605.40
_space_group_crystal_system tetragonal
_space_group_IT_number 86
_space_group_name_Hall '-P 4bc'
_space_group_name_H-M_alt 'P 42/n'
_symmetry_space_group_name_Hall '-P 4bc'
_symmetry_space_group_name_H-M 'P 42/n :2'
_atom_sites_solution_hydrogens geom
_audit_creation_method SHELXL-2018/1
_audit_update_record
;
2018-09-05 deposited with the CCDC.
2018-09-06 downloaded from the CCDC.
;
_cell_angle_alpha 90
_cell_angle_beta 90
_cell_angle_gamma 90
_cell_formula_units_Z 4
_cell_length_a 11.600(3)
_cell_length_b 11.600(3)
_cell_length_c 23.772(6)
_cell_measurement_reflns_used 2103
_cell_measurement_temperature 150(2)
_cell_measurement_theta_max 18.64
_cell_measurement_theta_min 3.02
_cell_volume 3198.8(14)
_computing_cell_refinement 'Bruker SAINT'
_computing_data_collection 'Bruker APEX2'
_computing_data_reduction 'Bruker SAINT'
_computing_molecular_graphics Mercury
_computing_publication_material enCIFer
_computing_structure_refinement 'SHELXL-2018/1 (Sheldrick, 2018)'
_computing_structure_solution SIR92
_diffrn_ambient_temperature 150(2)
_diffrn_measured_fraction_theta_full 0.992
_diffrn_measured_fraction_theta_max 0.993
_diffrn_measurement_device_type 'Bruker APEX-II CCD'
_diffrn_measurement_method '\f and \w scans'
_diffrn_radiation_probe x-ray
_diffrn_radiation_type MoK\a
_diffrn_radiation_wavelength 0.71073
_diffrn_reflns_av_R_equivalents 0.1516
_diffrn_reflns_av_unetI/netI 0.0926
_diffrn_reflns_Laue_measured_fraction_full 0.992
_diffrn_reflns_Laue_measured_fraction_max 0.993
_diffrn_reflns_limit_h_max 13
_diffrn_reflns_limit_h_min -13
_diffrn_reflns_limit_k_max 13
_diffrn_reflns_limit_k_min -11
_diffrn_reflns_limit_l_max 28
_diffrn_reflns_limit_l_min -28
_diffrn_reflns_number 36591
_diffrn_reflns_point_group_measured_fraction_full 0.992
_diffrn_reflns_point_group_measured_fraction_max 0.993
_diffrn_reflns_theta_full 25.242
_diffrn_reflns_theta_max 25.345
_diffrn_reflns_theta_min 3.428
_diffrn_source 'sealed tube'
_exptl_absorpt_coefficient_mu 0.639
_exptl_absorpt_correction_T_max 0.939
_exptl_absorpt_correction_T_min 0.883
_exptl_absorpt_correction_type multi-scan
_exptl_absorpt_process_details 'SADABS (Sheldrick, 1996)'
_exptl_crystal_colour Green
_exptl_crystal_density_diffrn 1.257
_exptl_crystal_description Prism
_exptl_crystal_F_000 1272
_exptl_crystal_size_max 0.200
_exptl_crystal_size_mid 0.120
_exptl_crystal_size_min 0.100
_refine_diff_density_max 1.048
_refine_diff_density_min -0.789
_refine_diff_density_rms 0.091
_refine_ls_extinction_method none
_refine_ls_goodness_of_fit_ref 0.996
_refine_ls_hydrogen_treatment constr
_refine_ls_matrix_type full
_refine_ls_number_parameters 155
_refine_ls_number_reflns 2915
_refine_ls_number_restraints 12
_refine_ls_restrained_S_all 1.026
_refine_ls_R_factor_all 0.2082
_refine_ls_R_factor_gt 0.0974
_refine_ls_shift/su_max 0.001
_refine_ls_shift/su_mean 0.000
_refine_ls_structure_factor_coef Fsqd
_refine_ls_weighting_details 'w=1/[\s^2^(Fo^2^)+(0.2000P)^2^] where P=(Fo^2^+2Fc^2^)/3'
_refine_ls_weighting_scheme calc
_refine_ls_wR_factor_gt 0.2898
_refine_ls_wR_factor_ref 0.3422
_reflns_Friedel_coverage 0.000
_reflns_number_gt 1191
_reflns_number_total 2915
_reflns_threshold_expression 'I > 2\s(I)'
_cod_data_source_file c8dt02824a2.cif
_cod_data_source_block 1A
_cod_original_cell_volume 3198.8(18)
_cod_database_code 7047901
_shelx_shelxl_version_number 2018/1
_shelx_space_group_comment
;
The symmetry employed for this shelxl refinement is uniquely defined
by the following loop, which should always be used as a source of
symmetry information in preference to the above space-group names.
They are only intended as comments.
;
_shelx_estimated_absorpt_t_min 0.883
_shelx_estimated_absorpt_t_max 0.939

loop_
_space_group_symop_operation_xyz
'x, y, z'
'-x+1/2, -y+1/2, z'
'-y, x+1/2, z+1/2'
'y+1/2, -x, z+1/2'
'-x, -y, -z'
'x-1/2, y-1/2, -z'
'y, -x-1/2, -z-1/2'
'-y-1/2, x, -z-1/2'

loop_
_atom_site_label
_atom_site_type_symbol
_atom_site_fract_x
_atom_site_fract_y
_atom_site_fract_z
_atom_site_U_iso_or_equiv
_atom_site_adp_type
_atom_site_occupancy
_atom_site_site_symmetry_order
_atom_site_calc_flag
_atom_site_refinement_flags_posn
_atom_site_refinement_flags_adp
_atom_site_refinement_flags_occupancy
Ni1 Ni 0.250000 0.750000 0.37693(5) 0.0798(7) Uani 1 2 d S T P
N1 N 0.0994(5) 0.7317(6) 0.3421(3) 0.079(2) Uani 1 1 d . . .
N2 N 0.3362(5) 0.6416(5) 0.4297(2) 0.0693(17) Uani 1 1 d . . .
C2 C 0.0173(6) 0.7924(7) 0.3719(3) 0.071(2) Uani 1 1 d . . .
C3 C -0.0925(6) 0.7719(7) 0.3482(3) 0.075(2) Uani 1 1 d . . .
H3 H -0.163557 0.803823 0.360458 0.090 Uiso 1 1 calc R U .
C4 C -0.0771(6) 0.6976(6) 0.3042(3) 0.069(2) Uani 1 1 d . . .
H4 H -0.136056 0.667632 0.280592 0.083 Uiso 1 1 calc R U .
C5 C 0.0416(7) 0.6731(7) 0.2999(3) 0.076(2) Uani 1 1 d . . .
C6 C 0.4453(6) 0.6399(7) 0.4178(3) 0.075(2) Uani 1 1 d . . .
H6 H 0.498018 0.595029 0.439151 0.090 Uiso 1 1 calc R U .
C7 C 0.0992(6) 0.5979(7) 0.2585(3) 0.1421(19) Uani 1 1 d G . .
C8 C 0.0294(5) 0.5322(7) 0.2234(3) 0.1421(19) Uani 1 1 d G . .
H8 H -0.052053 0.538355 0.225940 0.171 Uiso 1 1 calc R U .
C9 C 0.0790(6) 0.4574(7) 0.1846(3) 0.1421(19) Uani 1 1 d G . .
H9 H 0.031295 0.412501 0.160644 0.171 Uiso 1 1 calc R U .
C10 C 0.1982(6) 0.4484(7) 0.1810(3) 0.1421(19) Uani 1 1 d G . .
H10 H 0.232040 0.397274 0.154452 0.171 Uiso 1 1 calc R U .
C11 C 0.2679(5) 0.5141(8) 0.2161(3) 0.1421(19) Uani 1 1 d G U .
H11 H 0.349440 0.507900 0.213557 0.171 Uiso 1 1 calc R U .
C12 C 0.2184(6) 0.5888(7) 0.2549(3) 0.1421(19) Uani 1 1 d G U .
H12 H 0.266094 0.633756 0.278854 0.171 Uiso 1 1 calc R U .
C13 C 0.2945(6) 0.5877(6) 0.4791(4) 0.071(2) Uani 1 1 d . . .
C14 C 0.3358(7) 0.6210(7) 0.5309(4) 0.078(2) Uani 1 1 d . . .
C15 C 0.2886(8) 0.5744(8) 0.5801(4) 0.096(3) Uani 1 1 d . . .
H15 H 0.313509 0.599562 0.616167 0.115 Uiso 1 1 calc R U .
C16 C 0.2029(9) 0.4890(9) 0.5746(5) 0.106(3) Uani 1 1 d . . .
H16 H 0.171611 0.454127 0.607324 0.128 Uiso 1 1 calc R U .
C17 C 0.1646(8) 0.4561(9) 0.5234(6) 0.114(4) Uani 1 1 d . . .
H17 H 0.106976 0.398007 0.521523 0.137 Uiso 1 1 calc R U .
C18 C 0.2054(7) 0.5029(8) 0.4731(5) 0.100(3) Uani 1 1 d . . .
C19 C 0.1646(9) 0.4634(10) 0.4179(4) 0.129(4) Uani 1 1 d . . .
H19A H 0.230926 0.444868 0.394035 0.193 Uiso 1 1 calc R U .
H19B H 0.118951 0.524472 0.400155 0.193 Uiso 1 1 calc R U .
H19C H 0.116713 0.394501 0.422702 0.193 Uiso 1 1 calc R U .
C20 C 0.4257(7) 0.7146(8) 0.5366(4) 0.093(3) Uani 1 1 d . . .
H20A H 0.502723 0.679901 0.536531 0.139 Uiso 1 1 calc R U .
H20B H 0.413727 0.756184 0.572033 0.139 Uiso 1 1 calc R U .
H20C H 0.418948 0.768484 0.505030 0.139 Uiso 1 1 calc R U .

loop_
_atom_site_aniso_label
_atom_site_aniso_U_11
_atom_site_aniso_U_22
_atom_site_aniso_U_33
_atom_site_aniso_U_23
_atom_site_aniso_U_13
_atom_site_aniso_U_12
Ni1 0.0372(8) 0.1411(15) 0.0613(9) 0.000 0.000 -0.0064(7)
N1 0.037(3) 0.120(6) 0.079(5) -0.001(4) -0.004(3) -0.006(3)
N2 0.051(4) 0.077(4) 0.080(4) -0.003(3) 0.009(3) -0.017(3)
C2 0.046(4) 0.078(5) 0.087(6) -0.005(4) -0.002(4) -0.008(4)
C3 0.042(4) 0.088(6) 0.096(5) -0.001(5) -0.013(4) -0.007(4)
C4 0.047(4) 0.080(5) 0.079(5) 0.008(4) -0.013(4) -0.022(4)
C5 0.061(5) 0.099(6) 0.068(5) 0.014(4) -0.008(4) 0.002(4)
C6 0.044(4) 0.084(5) 0.096(6) 0.004(5) 0.002(4) 0.004(4)
C7 0.115(3) 0.192(4) 0.120(3) -0.039(3) -0.005(3) 0.026(3)
C8 0.115(3) 0.192(4) 0.120(3) -0.039(3) -0.005(3) 0.026(3)
C9 0.115(3) 0.192(4) 0.120(3) -0.039(3) -0.005(3) 0.026(3)
C10 0.115(3) 0.192(4) 0.120(3) -0.039(3) -0.005(3) 0.026(3)
C11 0.115(3) 0.192(4) 0.120(3) -0.039(3) -0.005(3) 0.026(3)
C12 0.115(3) 0.192(4) 0.120(3) -0.039(3) -0.005(3) 0.026(3)
C13 0.056(4) 0.064(5) 0.093(6) 0.003(4) 0.009(4) -0.015(4)
C14 0.070(5) 0.071(5) 0.095(6) 0.021(5) 0.005(5) -0.010(4)
C15 0.081(6) 0.097(7) 0.110(7) 0.035(5) -0.005(5) -0.014(5)
C16 0.102(8) 0.092(7) 0.125(9) 0.035(6) 0.025(6) -0.003(6)
C17 0.085(7) 0.084(7) 0.172(11) 0.004(7) 0.042(7) -0.026(5)
C18 0.070(5) 0.096(7) 0.133(8) 0.001(6) 0.024(6) -0.020(5)
C19 0.132(9) 0.117(8) 0.137(9) -0.035(7) 0.040(7) -0.078(7)
C20 0.076(5) 0.110(7) 0.091(6) 0.009(5) -0.015(5) -0.019(5)

loop_
_atom_type_symbol
_atom_type_description
_atom_type_scat_dispersion_real
_atom_type_scat_dispersion_imag
_atom_type_scat_source
C C 0.0033 0.0016 'International Tables Vol C Tables 4.2.6.8 and 6.1.1.4'
H H 0.0000 0.0000 'International Tables Vol C Tables 4.2.6.8 and 6.1.1.4'
Ni Ni 0.3393 1.1124 'International Tables Vol C Tables 4.2.6.8 and 6.1.1.4'
N N 0.0061 0.0033 'International Tables Vol C Tables 4.2.6.8 and 6.1.1.4'

loop_
_geom_angle_atom_site_label_1
_geom_angle_atom_site_label_2
_geom_angle_atom_site_label_3
_geom_angle
_geom_angle_site_symmetry_1
_geom_angle_site_symmetry_3
N1 Ni1 N1 129.6(4) 2_565 .
N1 Ni1 N2 129.5(3) 2_565 2_565
N1 Ni1 N2 83.6(3) . 2_565
N1 Ni1 N2 83.6(3) 2_565 .
N1 Ni1 N2 129.5(3) . .
N2 Ni1 N2 104.0(3) 2_565 .
C2 N1 C5 106.7(6) . .
C2 N1 Ni1 110.2(5) . .
C5 N1 Ni1 142.9(5) . .
C6 N2 C13 120.5(7) . .
C6 N2 Ni1 110.7(5) . .
C13 N2 Ni1 128.0(5) . .
N1 C2 C6 117.9(6) . 2_565
N1 C2 C3 109.3(7) . .
C6 C2 C3 132.7(8) 2_565 .
C4 C3 C2 107.1(7) . .
C4 C3 H3 126.5 . .
C2 C3 H3 126.5 . .
C3 C4 C5 108.0(6) . .
C3 C4 H4 126.0 . .
C5 C4 H4 126.0 . .
N1 C5 C4 108.8(7) . .
N1 C5 C7 123.6(7) . .
C4 C5 C7 127.6(7) . .
N2 C6 C2 117.4(7) . 2_565
N2 C6 H6 121.3 . .
C2 C6 H6 121.3 2_565 .
C8 C7 C12 120.0 . .
C8 C7 C5 117.5(6) . .
C12 C7 C5 122.5(6) . .
C7 C8 C9 120.0 . .
C7 C8 H8 120.0 . .
C9 C8 H8 120.0 . .
C10 C9 C8 120.0 . .
C10 C9 H9 120.0 . .
C8 C9 H9 120.0 . .
C9 C10 C11 120.0 . .
C9 C10 H10 120.0 . .
C11 C10 H10 120.0 . .
C12 C11 C10 120.0 . .
C12 C11 H11 120.0 . .
C10 C11 H11 120.0 . .
C11 C12 C7 120.0 . .
C11 C12 H12 120.0 . .
C7 C12 H12 120.0 . .
C14 C13 N2 119.9(6) . .
C14 C13 C18 122.2(8) . .
N2 C13 C18 117.9(8) . .
C13 C14 C15 120.2(7) . .
C13 C14 C20 121.5(7) . .
C15 C14 C20 118.1(8) . .
C14 C15 C16 117.9(9) . .
C14 C15 H15 121.0 . .
C16 C15 H15 121.0 . .
C17 C16 C15 121.1(9) . .
C17 C16 H16 119.5 . .
C15 C16 H16 119.5 . .
C16 C17 C18 123.3(9) . .
C16 C17 H17 118.3 . .
C18 C17 H17 118.3 . .
C17 C18 C19 122.3(9) . .
C17 C18 C13 115.3(9) . .
C19 C18 C13 122.3(9) . .
C18 C19 H19A 109.5 . .
C18 C19 H19B 109.5 . .
H19A C19 H19B 109.5 . .
C18 C19 H19C 109.5 . .
H19A C19 H19C 109.5 . .
H19B C19 H19C 109.5 . .
C14 C20 H20A 109.5 . .
C14 C20 H20B 109.5 . .
H20A C20 H20B 109.5 . .
C14 C20 H20C 109.5 . .
H20A C20 H20C 109.5 . .
H20B C20 H20C 109.5 . .

loop_
_geom_bond_atom_site_label_1
_geom_bond_atom_site_label_2
_geom_bond_distance
_geom_bond_site_symmetry_2
Ni1 N1 1.945(5) 2_565
Ni1 N1 1.945(5) .
Ni1 N2 2.038(6) 2_565
Ni1 N2 2.038(6) .
N1 C2 1.380(9) .
N1 C5 1.385(9) .
N2 C6 1.297(8) .
N2 C13 1.416(9) .
C2 C6 1.413(10) 2_565
C2 C3 1.413(9) .
C3 C4 1.368(10) .
C3 H3 0.9500 .
C4 C5 1.409(10) .
C4 H4 0.9500 .
C5 C7 1.475(9) .
C6 H6 0.9500 .
C7 C8 1.3900 .
C7 C12 1.3900 .
C8 C9 1.3900 .
C8 H8 0.9500 .
C9 C10 1.3900 .
C9 H9 0.9500 .
C10 C11 1.3900 .
C10 H10 0.9500 .
C11 C12 1.3900 .
C11 H11 0.9500 .
C12 H12 0.9500 .
C13 C14 1.376(10) .
C13 C18 1.434(11) .
C14 C15 1.402(11) .
C14 C20 1.512(11) .
C15 C16 1.409(13) .
C15 H15 0.9500 .
C16 C17 1.350(13) .
C16 H16 0.9500 .
C17 C18 1.395(13) .
C17 H17 0.9500 .
C18 C19 1.469(13) .
C19 H19A 0.9800 .
C19 H19B 0.9800 .
C19 H19C 0.9800 .
C20 H20A 0.9800 .
C20 H20B 0.9800 .
C20 H20C 0.9800 .

loop_
_geom_torsion_atom_site_label_1
_geom_torsion_atom_site_label_2
_geom_torsion_atom_site_label_3
_geom_torsion_atom_site_label_4
_geom_torsion
_geom_torsion_site_symmetry_1
_geom_torsion_site_symmetry_4
C5 N1 C2 C6 179.9(7) . 2_565
Ni1 N1 C2 C6 3.9(9) . 2_565
C5 N1 C2 C3 -0.1(9) . .
Ni1 N1 C2 C3 -176.1(5) . .
N1 C2 C3 C4 0.6(9) . .
C6 C2 C3 C4 -179.4(8) 2_565 .
C2 C3 C4 C5 -0.9(9) . .
C2 N1 C5 C4 -0.4(8) . .
Ni1 N1 C5 C4 173.4(7) . .
C2 N1 C5 C7 179.9(7) . .
Ni1 N1 C5 C7 -6.2(13) . .
C3 C4 C5 N1 0.8(9) . .
C3 C4 C5 C7 -179.6(8) . .
C13 N2 C6 C2 -172.2(7) . 2_565
Ni1 N2 C6 C2 -1.6(9) . 2_565
N1 C5 C7 C8 171.4(6) . .
C4 C5 C7 C8 -8.2(10) . .
N1 C5 C7 C12 -6.9(10) . .
C4 C5 C7 C12 173.6(6) . .
C12 C7 C8 C9 0.0 . .
C5 C7 C8 C9 -178.3(7) . .
C7 C8 C9 C10 0.0 . .
C8 C9 C10 C11 0.0 . .
C9 C10 C11 C12 0.0 . .
C10 C11 C12 C7 0.0 . .
C8 C7 C12 C11 0.0 . .
C5 C7 C12 C11 178.2(8) . .
C6 N2 C13 C14 58.1(10) . .
Ni1 N2 C13 C14 -110.7(7) . .
C6 N2 C13 C18 -124.8(8) . .
Ni1 N2 C13 C18 66.4(9) . .
N2 C13 C14 C15 175.1(7) . .
C18 C13 C14 C15 -1.9(13) . .
N2 C13 C14 C20 0.0(12) . .
C18 C13 C14 C20 -177.0(8) . .
C13 C14 C15 C16 3.3(13) . .
C20 C14 C15 C16 178.6(8) . .
C14 C15 C16 C17 -2.3(15) . .
C15 C16 C17 C18 -0.2(17) . .
C16 C17 C18 C19 178.3(11) . .
C16 C17 C18 C13 1.7(15) . .
C14 C13 C18 C17 -0.6(12) . .
N2 C13 C18 C17 -177.6(7) . .
C14 C13 C18 C19 -177.2(9) . .
N2 C13 C18 C19 5.7(13) . .
